data_4338153
loop_
_publ_author_name
'Di Francesco, Gianna N.'
'Gaillard, Aleth'
'Ghiviriga, Ion'
'Abboud, Khalil A.'
'Murray, Leslie J.'

_publ_section_title
;
 Modeling biological copper clusters: synthesis of a tricopper complex,
 and its chloride- and sulfide-bridged congeners.
;
_journal_issue 9
_journal_name_full 'Inorganic chemistry'
_journal_page_first 4647
_journal_page_last 4654
_journal_paper_doi 10.1021/ic500333p
_journal_volume 53
_journal_year 2014
_chemical_formula_moiety 'C45 H63 N6 S1 Cu3, 0.65(C6 H6), 0.35(C4 H8 O1)'
_chemical_formula_sum 'C50.3 H69.7 Cu3 N6 O0.35 S'
_chemical_formula_weight 986.70
_space_group_IT_number 9
_symmetry_cell_setting monoclinic
_symmetry_space_group_name_Hall 'C -2yc'
_symmetry_space_group_name_H-M 'C 1 c 1'
_atom_sites_solution_hydrogens geom
_atom_sites_solution_primary direct
_atom_sites_solution_secondary difmap
_audit_creation_method SHELXL-97
_audit_update_record
;
2013-08-27 # Formatted by publCIF
;
_cell_angle_alpha 90.00
_cell_angle_beta 111.952(1)
_cell_angle_gamma 90.00
_cell_formula_units_Z 4
_cell_length_a 20.5936(13)
_cell_length_b 11.5366(7)
_cell_length_c 21.810(2)
_cell_measurement_reflns_used 9939
_cell_measurement_temperature 100(2)
_cell_measurement_theta_max 27.18
_cell_measurement_theta_min 2.46
_cell_volume 4805.9(6)
_computing_cell_refinement 'Bruker APEX2'
_computing_data_collection 'Bruker APEX2 (Bruker, 2008)'
_computing_data_reduction 'Bruker SAINT (Bruker, 2008)'
_computing_molecular_graphics 'Bruker SHELXTL'
_computing_publication_material 'Bruker SHELXTL'
_computing_structure_refinement 'Bruker SHELXTL'
_computing_structure_solution 'Bruker SHELXTL (Bruker, 2008)'
_diffrn_ambient_temperature 100(2)
_diffrn_measured_fraction_theta_full 1.000
_diffrn_measured_fraction_theta_max 1.000
_diffrn_measurement_device_type 'Bruker APEX-II DUO'
_diffrn_measurement_method 'phi and omega scans'
_diffrn_radiation_monochromator 'Bruker Triumph'
_diffrn_radiation_source 'fine-focus sealed tube'
_diffrn_radiation_type MoK\a
_diffrn_radiation_wavelength 0.71073
_diffrn_reflns_av_R_equivalents 0.0315
_diffrn_reflns_av_sigmaI/netI 0.0425
_diffrn_reflns_limit_h_max 26
_diffrn_reflns_limit_h_min -26
_diffrn_reflns_limit_k_max 14
_diffrn_reflns_limit_k_min -14
_diffrn_reflns_limit_l_max 27
_diffrn_reflns_limit_l_min -28
_diffrn_reflns_number 36375
_diffrn_reflns_theta_full 27.50
_diffrn_reflns_theta_max 27.50
_diffrn_reflns_theta_min 2.01
_diffrn_standards_interval_count 0
_diffrn_standards_interval_time 0
_diffrn_standards_number 0
_exptl_absorpt_coefficient_mu 1.400
_exptl_absorpt_correction_T_max 0.9435
_exptl_absorpt_correction_T_min 0.6969
_exptl_absorpt_correction_type integration
_exptl_absorpt_process_details 'Bruker SADABS'
_exptl_crystal_colour green
_exptl_crystal_density_diffrn 1.364
_exptl_crystal_density_method 'not measured'
_exptl_crystal_description triangular
_exptl_crystal_F_000 2077
_exptl_crystal_size_max 0.28
_exptl_crystal_size_mid 0.10
_exptl_crystal_size_min 0.04
_refine_diff_density_max 1.543
_refine_diff_density_min -0.440
_refine_diff_density_rms 0.094
_refine_ls_abs_structure_details 'Flack H D (1983), Acta Cryst. A39, 876-881'
_refine_ls_abs_structure_Flack -0.015(9)
_refine_ls_extinction_method none
_refine_ls_goodness_of_fit_ref 1.008
_refine_ls_hydrogen_treatment constr
_refine_ls_matrix_type full
_refine_ls_number_parameters 540
_refine_ls_number_reflns 10236
_refine_ls_number_restraints 2
_refine_ls_restrained_S_all 1.008
_refine_ls_R_factor_all 0.0465
_refine_ls_R_factor_gt 0.0382
_refine_ls_shift/su_max 0.001
_refine_ls_shift/su_mean 0.000
_refine_ls_structure_factor_coef Fsqd
_refine_ls_weighting_details 'calc w=1/[\s^2^(Fo^2^)+(0.0639P)^2^] where P=(Fo^2^+2Fc^2^)/3'
_refine_ls_weighting_scheme calc
_refine_ls_wR_factor_gt 0.0950
_refine_ls_wR_factor_ref 0.0977
_reflns_number_gt 8885
_reflns_number_total 10236
_reflns_threshold_expression I>2\s(I)
_cod_data_source_file ic500333p_si_002.cif
_cod_data_source_block gian23
_cod_depositor_comments 'Adding full bibliography for 4338153--4338154.cif.'
_cod_original_cell_volume 4806.0(6)
_cod_original_sg_symbol_H-M Cc
_cod_original_formula_sum 'C50.30 H69.70 Cu3 N6 O0.35 S'
_cod_database_code 4338153

loop_
_symmetry_equiv_pos_as_xyz
'x, y, z'
'x, -y, z+1/2'
'x+1/2, y+1/2, z'
'x+1/2, -y+1/2, z+1/2'

loop_
_atom_site_label
_atom_site_type_symbol
_atom_site_fract_x
_atom_site_fract_y
_atom_site_fract_z
_atom_site_U_iso_or_equiv
_atom_site_adp_type
_atom_site_occupancy
_atom_site_symmetry_multiplicity
_atom_site_calc_flag
_atom_site_refinement_flags
_atom_site_disorder_assembly
_atom_site_disorder_group
Cu1 Cu 0.803921(19) 0.11943(3) 0.16080(2) 0.01935(11) Uani 1 1 d . . .
Cu2 Cu 0.93336(2) -0.10467(3) 0.17303(2) 0.02234(12) Uani 1 1 d . . .
Cu3 Cu 0.98292(2) 0.19998(3) 0.18315(2) 0.02094(11) Uani 1 1 d . . .
S1 S 0.90648(4) 0.07185(7) 0.17226(4) 0.01944(19) Uani 1 1 d . . .
N1 N 0.72348(14) 0.1499(3) 0.08089(15) 0.0189(7) Uani 1 1 d . . .
N2 N 0.76266(15) 0.1492(3) 0.22548(15) 0.0203(7) Uani 1 1 d . . .
N3 N 0.92924(16) -0.2106(2) 0.10320(16) 0.0230(7) Uani 1 1 d . . .
N4 N 0.96852(15) -0.2094(2) 0.24717(16) 0.0226(7) Uani 1 1 d . . .
N5 N 1.01068(15) 0.2732(2) 0.11725(16) 0.0205(7) Uani 1 1 d . . .
N6 N 1.04953(14) 0.2716(3) 0.26123(16) 0.0207(7) Uani 1 1 d . . .
C1 C 0.72681(19) 0.1382(3) 0.01430(19) 0.0216(8) Uani 1 1 d . . .
H1A H 0.7139 0.2131 -0.0093 0.026 Uiso 1 1 calc R . .
H1B H 0.6923 0.0795 -0.0114 0.026 Uiso 1 1 calc R . .
C2 C 0.66283(18) 0.1835(3) 0.08359(19) 0.0229(8) Uani 1 1 d . . .
C3 C 0.65092(18) 0.1999(3) 0.14126(19) 0.0236(8) Uani 1 1 d . . .
H3A H 0.6050 0.2252 0.1352 0.028 Uiso 1 1 calc R . .
C4 C 0.69620(18) 0.1851(3) 0.2078(2) 0.0232(8) Uani 1 1 d . . .
C5 C 0.80371(19) 0.1372(3) 0.29828(18) 0.0210(8) Uani 1 1 d . . .
H5A H 0.7816 0.0776 0.3168 0.025 Uiso 1 1 calc R . .
H5B H 0.8029 0.2117 0.3205 0.025 Uiso 1 1 calc R . .
C6 C 0.60124(19) 0.2064(4) 0.0199(2) 0.0284(9) Uani 1 1 d . . .
H6A H 0.6132 0.2689 -0.0046 0.043 Uiso 1 1 calc R . .
H6B H 0.5605 0.2294 0.0300 0.043 Uiso 1 1 calc R . .
H6C H 0.5902 0.1359 -0.0071 0.043 Uiso 1 1 calc R . .
C7 C 0.6669(2) 0.2138(4) 0.2594(2) 0.0298(9) Uani 1 1 d . . .
H7A H 0.6926 0.2796 0.2858 0.045 Uiso 1 1 calc R . .
H7B H 0.6717 0.1465 0.2882 0.045 Uiso 1 1 calc R . .
H7C H 0.6173 0.2340 0.2379 0.045 Uiso 1 1 calc R . .
C8 C 0.9050(2) -0.1725(3) 0.0330(2) 0.0254(9) Uani 1 1 d . . .
H8A H 0.8644 -0.2201 0.0059 0.030 Uiso 1 1 calc R . .
H8B H 0.9429 -0.1839 0.0162 0.030 Uiso 1 1 calc R . .
C9 C 0.94703(19) -0.3218(3) 0.1152(2) 0.0255(9) Uani 1 1 d . . .
C10 C 0.97031(19) -0.3713(3) 0.1776(2) 0.0264(9) Uani 1 1 d . . .
H10A H 0.9805 -0.4518 0.1789 0.032 Uiso 1 1 calc R . .
C11 C 0.98110(18) -0.3217(3) 0.2385(2) 0.0265(9) Uani 1 1 d . . .
C12 C 0.9822(2) -0.1724(3) 0.3150(2) 0.0265(9) Uani 1 1 d . . .
H12A H 1.0324 -0.1847 0.3422 0.032 Uiso 1 1 calc R . .
H12B H 0.9544 -0.2209 0.3336 0.032 Uiso 1 1 calc R . .
C13 C 0.9399(2) -0.4034(3) 0.0585(2) 0.0317(10) Uani 1 1 d . . .
H13A H 0.9652 -0.3714 0.0322 0.048 Uiso 1 1 calc R . .
H13B H 0.8903 -0.4122 0.0305 0.048 Uiso 1 1 calc R . .
H13C H 0.9595 -0.4792 0.0761 0.048 Uiso 1 1 calc R . .
C14 C 1.0076(2) -0.4008(3) 0.2979(2) 0.0325(10) Uani 1 1 d . . .
H14A H 0.9747 -0.4000 0.3208 0.049 Uiso 1 1 calc R . .
H14B H 1.0536 -0.3737 0.3281 0.049 Uiso 1 1 calc R . .
H14C H 1.0118 -0.4799 0.2834 0.049 Uiso 1 1 calc R . .
C15 C 0.9736(2) 0.2484(3) 0.0463(2) 0.0240(9) Uani 1 1 d . . .
H15A H 1.0079 0.2222 0.0273 0.029 Uiso 1 1 calc R . .
H15B H 0.9517 0.3206 0.0233 0.029 Uiso 1 1 calc R . .
C16 C 1.06603(19) 0.3428(3) 0.1335(2) 0.0257(9) Uani 1 1 d . . .
C17 C 1.10603(19) 0.3746(3) 0.1983(2) 0.0258(9) Uani 1 1 d . . .
H17A H 1.1434 0.4264 0.2029 0.031 Uiso 1 1 calc R . .
C18 C 1.09986(18) 0.3426(3) 0.2573(2) 0.0244(9) Uani 1 1 d . . .
C19 C 1.05054(19) 0.2481(3) 0.32753(19) 0.0216(8) Uani 1 1 d . . .
H19A H 1.0403 0.3204 0.3467 0.026 Uiso 1 1 calc R . .
H19B H 1.0977 0.2211 0.3563 0.026 Uiso 1 1 calc R . .
C20 C 1.0897(2) 0.3906(3) 0.0809(2) 0.0296(9) Uani 1 1 d . . .
H20A H 1.1033 0.3265 0.0587 0.044 Uiso 1 1 calc R . .
H20B H 1.1299 0.4420 0.1014 0.044 Uiso 1 1 calc R . .
H20C H 1.0513 0.4342 0.0485 0.044 Uiso 1 1 calc R . .
C21 C 1.1540(2) 0.3890(4) 0.3210(2) 0.0296(9) Uani 1 1 d . . .
H21A H 1.1304 0.4316 0.3456 0.044 Uiso 1 1 calc R . .
H21B H 1.1861 0.4412 0.3107 0.044 Uiso 1 1 calc R . .
H21C H 1.1805 0.3243 0.3479 0.044 Uiso 1 1 calc R . .
C22 C 0.7984(2) 0.1032(3) 0.01783(19) 0.0217(8) Uani 1 1 d . . .
C23 C 0.81560(19) -0.0139(3) 0.01868(18) 0.0204(8) Uani 1 1 d . . .
C24 C 0.8838(2) -0.0448(3) 0.0269(2) 0.0245(9) Uani 1 1 d . . .
C25 C 0.93558(19) 0.0396(3) 0.03537(19) 0.0231(8) Uani 1 1 d . . .
C26 C 0.9175(2) 0.1561(3) 0.03403(18) 0.0214(8) Uani 1 1 d . . .
C27 C 0.84953(19) 0.1890(3) 0.02568(19) 0.0214(8) Uani 1 1 d . . .
C28 C 0.7629(2) -0.1069(3) 0.0182(2) 0.0251(9) Uani 1 1 d . . .
H28A H 0.7309 -0.0750 0.0383 0.030 Uiso 1 1 calc R . .
H28B H 0.7882 -0.1730 0.0457 0.030 Uiso 1 1 calc R . .
C29 C 0.7197(2) -0.1507(4) -0.0515(2) 0.0370(11) Uani 1 1 d . . .
H29A H 0.6870 -0.2105 -0.0489 0.056 Uiso 1 1 calc R . .
H29B H 0.7511 -0.1836 -0.0714 0.056 Uiso 1 1 calc R . .
H29C H 0.6934 -0.0860 -0.0786 0.056 Uiso 1 1 calc R . .
C30 C 1.0113(2) 0.0055(4) 0.0503(2) 0.0291(9) Uani 1 1 d . . .
H30A H 1.0424 0.0635 0.0807 0.035 Uiso 1 1 calc R . .
H30B H 1.0205 -0.0703 0.0734 0.035 Uiso 1 1 calc R . .
C31 C 1.0291(2) -0.0032(4) -0.0104(2) 0.0393(11) Uani 1 1 d . . .
H31A H 1.0786 -0.0239 0.0025 0.059 Uiso 1 1 calc R . .
H31B H 1.0203 0.0715 -0.0334 0.059 Uiso 1 1 calc R . .
H31C H 1.0000 -0.0630 -0.0398 0.059 Uiso 1 1 calc R . .
C32 C 0.8321(2) 0.3163(3) 0.0305(2) 0.0259(9) Uani 1 1 d . . .
H32A H 0.7951 0.3213 0.0492 0.031 Uiso 1 1 calc R . .
H32B H 0.8742 0.3557 0.0617 0.031 Uiso 1 1 calc R . .
C33 C 0.8077(2) 0.3798(3) -0.0344(2) 0.033(1) Uani 1 1 d . . .
H33A H 0.7989 0.4612 -0.0272 0.050 Uiso 1 1 calc R . .
H33B H 0.7644 0.3442 -0.0648 0.050 Uiso 1 1 calc R . .
H33C H 0.8438 0.3753 -0.0534 0.050 Uiso 1 1 calc R . .
C34 C 0.87851(19) 0.1034(3) 0.31165(19) 0.0212(8) Uani 1 1 d . . .
C35 C 0.89605(19) -0.0141(3) 0.31144(19) 0.0231(8) Uani 1 1 d . . .
C36 C 0.96409(19) -0.0460(3) 0.31880(19) 0.0236(9) Uani 1 1 d . . .
C37 C 1.01498(18) 0.0389(3) 0.32556(19) 0.0229(8) Uani 1 1 d . . .
C38 C 0.99681(19) 0.1567(3) 0.32524(18) 0.0205(8) Uani 1 1 d . . .
C39 C 0.92906(19) 0.1887(3) 0.31807(17) 0.0199(8) Uani 1 1 d . . .
C40 C 0.8401(2) -0.1074(3) 0.2971(2) 0.0278(9) Uani 1 1 d . . .
H40A H 0.7940 -0.0734 0.2705 0.033 Uiso 1 1 calc R . .
H40B H 0.8500 -0.1697 0.2706 0.033 Uiso 1 1 calc R . .
C41 C 0.8368(2) -0.1593(4) 0.3598(2) 0.0323(9) Uani 1 1 d . . .
H41A H 0.8015 -0.2209 0.3483 0.048 Uiso 1 1 calc R . .
H41B H 0.8241 -0.0988 0.3849 0.048 Uiso 1 1 calc R . .
H41C H 0.8826 -0.1916 0.3868 0.048 Uiso 1 1 calc R . .
C42 C 1.0859(2) 0.0035(4) 0.3249(2) 0.032(1) Uani 1 1 d . . .
H42A H 1.1038 0.0667 0.3048 0.038 Uiso 1 1 calc R . .
H42B H 1.0798 -0.0661 0.2968 0.038 Uiso 1 1 calc R . .
C43 C 1.1403(2) -0.0229(4) 0.3939(2) 0.0363(10) Uani 1 1 d . . .
H43A H 1.1837 -0.0499 0.3900 0.054 Uiso 1 1 calc R . .
H43B H 1.1222 -0.0833 0.4149 0.054 Uiso 1 1 calc R . .
H43C H 1.1498 0.0475 0.4209 0.054 Uiso 1 1 calc R . .
C44 C 0.90737(19) 0.3164(3) 0.31062(19) 0.0225(8) Uani 1 1 d . . .
H44A H 0.9363 0.3591 0.2906 0.027 Uiso 1 1 calc R . .
H44B H 0.8579 0.3225 0.2800 0.027 Uiso 1 1 calc R . .
C45 C 0.9154(2) 0.3733(4) 0.3759(2) 0.0315(9) Uani 1 1 d . . .
H45A H 0.8985 0.4534 0.3679 0.047 Uiso 1 1 calc R . .
H45B H 0.9649 0.3731 0.4053 0.047 Uiso 1 1 calc R . .
H45C H 0.8881 0.3301 0.3967 0.047 Uiso 1 1 calc R . .
C46 C 0.7483(4) 0.4507(4) 0.1609(4) 0.070(3) Uiso 0.65 1 d PG A 1
H46A H 0.7527 0.3698 0.1555 0.084 Uiso 0.65 1 calc PR A 1
C47 C 0.7973(3) 0.5267(6) 0.1536(4) 0.072(3) Uiso 0.65 1 d PG A 1
H47A H 0.8352 0.4977 0.1433 0.087 Uiso 0.65 1 calc PR A 1
C48 C 0.7909(3) 0.6452(5) 0.1614(4) 0.054(2) Uiso 0.65 1 d PG A 1
H48A H 0.8244 0.6972 0.1564 0.064 Uiso 0.65 1 calc PR A 1
C49 C 0.7354(4) 0.6877(4) 0.1765(4) 0.064(2) Uiso 0.65 1 d PG A 1
H49A H 0.7311 0.7687 0.1818 0.076 Uiso 0.65 1 calc PR A 1
C50 C 0.6864(3) 0.6118(6) 0.1837(4) 0.089(4) Uiso 0.65 1 d PG A 1
H50A H 0.6486 0.6408 0.1941 0.107 Uiso 0.65 1 calc PR A 1
C51 C 0.6929(3) 0.4933(5) 0.1760(4) 0.085(3) Uiso 0.65 1 d PG A 1
H51A H 0.6594 0.4413 0.1809 0.101 Uiso 0.65 1 calc PR A 1
O5 O 0.7954(7) 0.5780(12) 0.2128(6) 0.073(3) Uiso 0.35 1 d P B 2
C52 C 0.7904(10) 0.4818(19) 0.1615(10) 0.063(5) Uiso 0.35 1 d P B 2
H52A H 0.7633 0.4147 0.1672 0.075 Uiso 0.35 1 calc PR B 2
H52B H 0.8375 0.4551 0.1656 0.075 Uiso 0.35 1 calc PR B 2
C53 C 0.7518(12) 0.5427(19) 0.0934(10) 0.082(6) Uiso 0.35 1 d P B 2
H53A H 0.7866 0.5729 0.0762 0.099 Uiso 0.35 1 calc PR B 2
H53B H 0.7220 0.4856 0.0612 0.099 Uiso 0.35 1 calc PR B 2
C54 C 0.7131(12) 0.6276(19) 0.0998(10) 0.078(6) Uiso 0.35 1 d P B 2
H54A H 0.6719 0.5993 0.1084 0.094 Uiso 0.35 1 calc PR B 2
H54B H 0.6976 0.6792 0.0608 0.094 Uiso 0.35 1 calc PR B 2
C55 C 0.7622(11) 0.6820(16) 0.1557(9) 0.059(4) Uiso 0.35 1 d P B 2
H55A H 0.7392 0.7428 0.1725 0.070 Uiso 0.35 1 calc PR B 2
H55B H 0.7998 0.7185 0.1444 0.070 Uiso 0.35 1 calc PR B 2

loop_
_atom_site_aniso_label
_atom_site_aniso_U_11
_atom_site_aniso_U_22
_atom_site_aniso_U_33
_atom_site_aniso_U_23
_atom_site_aniso_U_13
_atom_site_aniso_U_12
Cu1 0.01195(19) 0.0175(2) 0.0252(2) 0.00205(18) 0.00311(17) 0.00050(16)
Cu2 0.0157(2) 0.0132(2) 0.0339(3) 0.00312(19) 0.00450(19) 0.00132(16)
Cu3 0.01352(19) 0.0155(2) 0.0314(2) 0.00076(19) 0.00561(17) -0.00189(17)
S1 0.0131(4) 0.0144(4) 0.0273(5) 0.0021(4) 0.0035(3) -0.0001(3)
N1 0.0135(13) 0.0175(14) 0.0232(16) 0.0027(12) 0.0039(12) 0.0012(11)
N2 0.0125(13) 0.0188(15) 0.0250(17) 0.0033(12) 0.0015(12) -0.0016(11)
N3 0.0193(15) 0.0138(14) 0.0349(19) -0.0004(13) 0.0088(13) 0.0001(11)
N4 0.0129(13) 0.0153(14) 0.0335(18) 0.0047(12) 0.0019(13) 0.0010(11)
N5 0.0179(14) 0.0142(14) 0.0299(17) -0.0008(12) 0.0097(13) 0.0016(11)
N6 0.0116(13) 0.0161(14) 0.0333(18) -0.0021(12) 0.0072(12) -0.0033(11)
C1 0.0163(17) 0.0170(17) 0.026(2) 0.0000(14) 0.0020(15) 0.0021(13)
C2 0.0120(15) 0.0201(18) 0.031(2) 0.0063(15) 0.0021(14) 0.0029(13)
C3 0.0112(15) 0.0279(19) 0.029(2) 0.0031(16) 0.0047(14) 0.0043(14)
C4 0.0175(17) 0.0190(17) 0.032(2) -0.0001(15) 0.0078(15) 0.0001(13)
C5 0.0160(17) 0.0232(18) 0.0218(19) 0.0035(15) 0.0048(15) -0.0011(14)
C6 0.0148(16) 0.036(2) 0.030(2) 0.0057(18) 0.0039(15) 0.0062(15)
C7 0.0210(18) 0.040(2) 0.028(2) 0.0050(18) 0.0083(16) 0.0024(17)
C8 0.0246(19) 0.0149(18) 0.034(2) -0.0028(16) 0.0080(17) 0.0023(15)
C9 0.0188(17) 0.0174(18) 0.044(2) -0.0029(16) 0.0155(17) -0.0012(13)
C10 0.0221(19) 0.0124(16) 0.045(3) 0.0028(17) 0.0129(17) 0.0006(13)
C11 0.0135(16) 0.0183(18) 0.048(3) 0.0097(17) 0.0112(17) 0.0020(13)
C12 0.0175(17) 0.0194(19) 0.038(2) 0.0090(16) 0.0052(16) -0.0010(15)
C13 0.039(2) 0.0175(19) 0.041(3) -0.0008(17) 0.018(2) 0.0025(16)
C14 0.032(2) 0.0207(19) 0.043(3) 0.0103(18) 0.0122(19) 0.0080(16)
C15 0.0227(19) 0.0180(18) 0.034(2) 0.0056(16) 0.0135(17) 0.0027(14)
C16 0.0218(18) 0.0145(17) 0.045(2) 0.0027(16) 0.0172(17) -0.0002(14)
C17 0.0174(17) 0.0241(19) 0.036(2) -0.0031(17) 0.0099(16) -0.0069(14)
C18 0.0132(16) 0.0133(16) 0.045(2) -0.0025(16) 0.0093(16) -0.0017(13)
C19 0.0155(16) 0.0183(18) 0.028(2) -0.0023(15) 0.0044(15) -0.0040(13)
C20 0.030(2) 0.025(2) 0.037(2) -0.0039(17) 0.0173(18) -0.0044(16)
C21 0.0212(18) 0.029(2) 0.035(2) -0.0037(17) 0.0066(16) -0.0093(16)
C22 0.0200(18) 0.0214(19) 0.022(2) -0.0006(15) 0.0054(15) 0.0003(15)
C23 0.0198(17) 0.0179(18) 0.0210(19) -0.0021(14) 0.0046(14) -0.0006(14)
C24 0.0265(19) 0.0179(19) 0.028(2) 0.0008(16) 0.0085(16) 0.0051(15)
C25 0.0216(18) 0.0198(18) 0.027(2) -0.0002(15) 0.0074(15) 0.0047(15)
C26 0.0223(19) 0.0183(18) 0.023(2) 0.0017(15) 0.0071(15) 0.0038(15)
C27 0.0236(18) 0.0172(18) 0.0221(19) 0.0035(14) 0.0071(15) 0.0011(14)
C28 0.0205(18) 0.0197(19) 0.030(2) -0.0015(15) 0.0029(16) -0.0006(14)
C29 0.034(2) 0.026(2) 0.035(2) -0.0048(18) -0.0052(18) -0.0041(17)
C30 0.028(2) 0.025(2) 0.032(2) 0.0000(17) 0.0081(17) 0.0042(16)
C31 0.038(2) 0.037(2) 0.040(3) -0.002(2) 0.011(2) 0.0058(18)
C32 0.0212(18) 0.0167(18) 0.037(2) -0.0017(16) 0.0076(16) 0.0025(14)
C33 0.028(2) 0.0221(19) 0.043(3) 0.0025(17) 0.0064(18) 0.0058(15)
C34 0.0155(17) 0.0214(18) 0.024(2) 0.0027(15) 0.0043(15) -0.0014(14)
C35 0.0156(16) 0.0231(19) 0.026(2) 0.0071(16) 0.0029(15) -0.0040(15)
C36 0.0198(18) 0.021(2) 0.025(2) 0.0053(16) 0.0031(15) -0.0006(15)
C37 0.0167(17) 0.0231(19) 0.025(2) 0.0039(15) 0.0031(15) -0.0005(15)
C38 0.0160(17) 0.0206(19) 0.0213(19) -0.0009(15) 0.0029(14) -0.0027(14)
C39 0.0201(17) 0.0195(18) 0.0165(18) 0.0017(14) 0.0026(14) -0.0012(14)
C40 0.0204(19) 0.026(2) 0.032(2) 0.0022(17) 0.0039(16) -0.0043(15)
C41 0.029(2) 0.035(2) 0.033(2) 0.0036(18) 0.0108(18) -0.0028(17)
C42 0.0195(18) 0.024(2) 0.048(3) -0.0013(18) 0.0064(17) -0.0005(15)
C43 0.0167(17) 0.033(2) 0.048(3) 0.0027(19) 0.0001(17) 0.0016(16)
C44 0.0193(17) 0.0202(18) 0.028(2) 0.0013(15) 0.0088(15) -0.0020(14)
C45 0.029(2) 0.032(2) 0.031(2) -0.0033(17) 0.0097(17) 0.0001(17)

loop_
_atom_type_symbol
_atom_type_description
_atom_type_scat_dispersion_real
_atom_type_scat_dispersion_imag
_atom_type_scat_source
C C 0.0033 0.0016 'International Tables Vol C Tables 4.2.6.8 and 6.1.1.4'
H H 0.0000 0.0000 'International Tables Vol C Tables 4.2.6.8 and 6.1.1.4'
N N 0.0061 0.0033 'International Tables Vol C Tables 4.2.6.8 and 6.1.1.4'
S S 0.1246 0.1234 'International Tables Vol C Tables 4.2.6.8 and 6.1.1.4'
Cu Cu 0.3201 1.2651 'International Tables Vol C Tables 4.2.6.8 and 6.1.1.4'
O O 0.0106 0.0060 'International Tables Vol C Tables 4.2.6.8 and 6.1.1.4'

loop_
_geom_angle_atom_site_label_1
_geom_angle_atom_site_label_2
_geom_angle_atom_site_label_3
_geom_angle
N2 Cu1 N1 99.40(12)
N2 Cu1 S1 130.99(9)
N1 Cu1 S1 129.59(10)
N3 Cu2 N4 99.02(13)
N3 Cu2 S1 132.17(10)
N4 Cu2 S1 128.8(1)
N6 Cu3 N5 99.17(13)
N6 Cu3 S1 130.92(10)
N5 Cu3 S1 129.81(9)
Cu1 S1 Cu3 120.31(4)
Cu1 S1 Cu2 120.11(4)
Cu3 S1 Cu2 119.59(4)
C2 N1 C1 117.2(3)
C2 N1 Cu1 121.0(3)
C1 N1 Cu1 121.8(2)
C4 N2 C5 116.4(3)
C4 N2 Cu1 121.7(3)
C5 N2 Cu1 121.9(2)
C9 N3 C8 116.6(3)
C9 N3 Cu2 121.8(3)
C8 N3 Cu2 121.6(2)
C11 N4 C12 116.6(3)
C11 N4 Cu2 121.1(3)
C12 N4 Cu2 122.3(2)
C16 N5 C15 116.9(3)
C16 N5 Cu3 122.0(3)
C15 N5 Cu3 121.0(2)
C18 N6 C19 116.6(3)
C18 N6 Cu3 120.9(3)
C19 N6 Cu3 122.4(2)
N1 C1 C22 112.2(3)
N1 C1 H1A 109.2
C22 C1 H1A 109.2
N1 C1 H1B 109.2
C22 C1 H1B 109.2
H1A C1 H1B 107.9
N1 C2 C3 124.7(3)
N1 C2 C6 119.2(4)
C3 C2 C6 116.0(3)
C2 C3 C4 130.2(3)
C2 C3 H3A 114.9
C4 C3 H3A 114.9
N2 C4 C3 123.0(4)
N2 C4 C7 120.3(3)
C3 C4 C7 116.6(3)
N2 C5 C34 111.1(3)
N2 C5 H5A 109.4
C34 C5 H5A 109.4
N2 C5 H5B 109.4
C34 C5 H5B 109.4
H5A C5 H5B 108.0
C2 C6 H6A 109.5
C2 C6 H6B 109.5
H6A C6 H6B 109.5
C2 C6 H6C 109.5
H6A C6 H6C 109.5
H6B C6 H6C 109.5
C4 C7 H7A 109.5
C4 C7 H7B 109.5
H7A C7 H7B 109.5
C4 C7 H7C 109.5
H7A C7 H7C 109.5
H7B C7 H7C 109.5
N3 C8 C24 110.6(3)
N3 C8 H8A 109.5
C24 C8 H8A 109.5
N3 C8 H8B 109.5
C24 C8 H8B 109.5
H8A C8 H8B 108.1
N3 C9 C10 123.9(4)
N3 C9 C13 120.1(4)
C10 C9 C13 116.0(3)
C11 C10 C9 130.1(3)
C11 C10 H10A 114.9
C9 C10 H10A 114.9
N4 C11 C10 124.1(4)
N4 C11 C14 119.2(4)
C10 C11 C14 116.8(3)
N4 C12 C36 112.2(3)
N4 C12 H12A 109.2
C36 C12 H12A 109.2
N4 C12 H12B 109.2
C36 C12 H12B 109.2
H12A C12 H12B 107.9
C9 C13 H13A 109.5
C9 C13 H13B 109.5
H13A C13 H13B 109.5
C9 C13 H13C 109.5
H13A C13 H13C 109.5
H13B C13 H13C 109.5
C11 C14 H14A 109.5
C11 C14 H14B 109.5
H14A C14 H14B 109.5
C11 C14 H14C 109.5
H14A C14 H14C 109.5
H14B C14 H14C 109.5
N5 C15 C26 112.5(3)
N5 C15 H15A 109.1
C26 C15 H15A 109.1
N5 C15 H15B 109.1
C26 C15 H15B 109.1
H15A C15 H15B 107.8
N5 C16 C17 123.5(4)
N5 C16 C20 120.5(4)
C17 C16 C20 116.0(3)
C18 C17 C16 130.2(3)
C18 C17 H17A 114.9
C16 C17 H17A 114.9
N6 C18 C17 124.0(3)
N6 C18 C21 118.3(4)
C17 C18 C21 117.7(3)
N6 C19 C38 110.8(3)
N6 C19 H19A 109.5
C38 C19 H19A 109.5
N6 C19 H19B 109.5
C38 C19 H19B 109.5
H19A C19 H19B 108.1
C16 C20 H20A 109.5
C16 C20 H20B 109.5
H20A C20 H20B 109.5
C16 C20 H20C 109.5
H20A C20 H20C 109.5
H20B C20 H20C 109.5
C18 C21 H21A 109.5
C18 C21 H21B 109.5
H21A C21 H21B 109.5
C18 C21 H21C 109.5
H21A C21 H21C 109.5
H21B C21 H21C 109.5
C23 C22 C27 120.2(4)
C23 C22 C1 120.1(3)
C27 C22 C1 119.5(3)
C24 C23 C22 119.2(4)
C24 C23 C28 120.1(3)
C22 C23 C28 120.3(3)
C23 C24 C25 121.2(3)
C23 C24 C8 119.9(4)
C25 C24 C8 118.7(3)
C26 C25 C24 118.9(4)
C26 C25 C30 120.0(3)
C24 C25 C30 121.0(3)
C25 C26 C27 120.9(4)
C25 C26 C15 119.5(3)
C27 C26 C15 119.5(3)
C26 C27 C22 119.6(3)
C26 C27 C32 120.2(3)
C22 C27 C32 120.0(3)
C23 C28 C29 112.8(4)
C23 C28 H28A 109.0
C29 C28 H28A 109.0
C23 C28 H28B 109.0
C29 C28 H28B 109.0
H28A C28 H28B 107.8
C28 C29 H29A 109.5
C28 C29 H29B 109.5
H29A C29 H29B 109.5
C28 C29 H29C 109.5
H29A C29 H29C 109.5
H29B C29 H29C 109.5
C31 C30 C25 113.3(3)
C31 C30 H30A 108.9
C25 C30 H30A 108.9
C31 C30 H30B 108.9
C25 C30 H30B 108.9
H30A C30 H30B 107.7
C30 C31 H31A 109.5
C30 C31 H31B 109.5
H31A C31 H31B 109.5
C30 C31 H31C 109.5
H31A C31 H31C 109.5
H31B C31 H31C 109.5
C33 C32 C27 114.1(3)
C33 C32 H32A 108.7
C27 C32 H32A 108.7
C33 C32 H32B 108.7
C27 C32 H32B 108.7
H32A C32 H32B 107.6
C32 C33 H33A 109.5
C32 C33 H33B 109.5
H33A C33 H33B 109.5
C32 C33 H33C 109.5
H33A C33 H33C 109.5
H33B C33 H33C 109.5
C39 C34 C35 119.8(4)
C39 C34 C5 120.3(3)
C35 C34 C5 119.7(3)
C36 C35 C34 120.1(4)
C36 C35 C40 119.2(4)
C34 C35 C40 120.5(3)
C35 C36 C37 120.4(4)
C35 C36 C12 120.2(3)
C37 C36 C12 119.2(3)
C36 C37 C38 119.1(4)
C36 C37 C42 119.6(4)
C38 C37 C42 120.9(3)
C39 C38 C37 120.6(3)
C39 C38 C19 120.4(3)
C37 C38 C19 118.8(3)
C38 C39 C34 120.0(3)
C38 C39 C44 120.5(3)
C34 C39 C44 119.3(3)
C41 C40 C35 112.3(3)
C41 C40 H40A 109.1
C35 C40 H40A 109.1
C41 C40 H40B 109.1
C35 C40 H40B 109.1
H40A C40 H40B 107.9
C40 C41 H41A 109.5
C40 C41 H41B 109.5
H41A C41 H41B 109.5
C40 C41 H41C 109.5
H41A C41 H41C 109.5
H41B C41 H41C 109.5
C37 C42 C43 113.3(4)
C37 C42 H42A 108.9
C43 C42 H42A 108.9
C37 C42 H42B 108.9
C43 C42 H42B 108.9
H42A C42 H42B 107.7
C42 C43 H43A 109.5
C42 C43 H43B 109.5
H43A C43 H43B 109.5
C42 C43 H43C 109.5
H43A C43 H43C 109.5
H43B C43 H43C 109.5
C45 C44 C39 113.0(3)
C45 C44 H44A 109.0
C39 C44 H44A 109.0
C45 C44 H44B 109.0
C39 C44 H44B 109.0
H44A C44 H44B 107.8
C44 C45 H45A 109.5
C44 C45 H45B 109.5
H45A C45 H45B 109.5
C44 C45 H45C 109.5
H45A C45 H45C 109.5
H45B C45 H45C 109.5
C47 C46 C51 120.0
C47 C46 H46A 120.0
C51 C46 H46A 120.0
C46 C47 C48 120.0
C46 C47 H47A 120.0
C48 C47 H47A 120.0
C49 C48 C47 120.0
C49 C48 H48A 120.0
C47 C48 H48A 120.0
C48 C49 C50 120.0
C48 C49 H49A 120.0
C50 C49 H49A 120.0
C51 C50 C49 120.0
C51 C50 H50A 120.0
C49 C50 H50A 120.0
C50 C51 C46 120.0
C50 C51 H51A 120.0
C46 C51 H51A 120.0
C52 O5 C55 94.4(13)
O5 C52 C53 103.7(15)
O5 C52 H52A 111.0
C53 C52 H52A 111.0
O5 C52 H52B 111.0
C53 C52 H52B 111.0
H52A C52 H52B 109.0
C54 C53 C52 110.4(18)
C54 C53 H53A 109.6
C52 C53 H53A 109.6
C54 C53 H53B 109.6
C52 C53 H53B 109.6
H53A C53 H53B 108.1
C53 C54 C55 99(2)
C53 C54 H54A 111.9
C55 C54 H54A 111.9
C53 C54 H54B 111.9
C55 C54 H54B 111.9
H54A C54 H54B 109.6
C54 C55 O5 106.6(15)
C54 C55 H55A 110.4
O5 C55 H55A 110.4
C54 C55 H55B 110.4
O5 C55 H55B 110.4
H55A C55 H55B 108.6

loop_
_geom_bond_atom_site_label_1
_geom_bond_atom_site_label_2
_geom_bond_distance
Cu1 N2 1.930(3)
Cu1 N1 1.935(3)
Cu1 S1 2.1047(9)
Cu2 N3 1.930(3)
Cu2 N4 1.930(3)
Cu2 S1 2.1087(9)
Cu3 N6 1.928(3)
Cu3 N5 1.929(3)
Cu3 S1 2.1072(9)
N1 C2 1.330(5)
N1 C1 1.486(5)
N2 C4 1.341(5)
N2 C5 1.500(5)
N3 C9 1.333(5)
N3 C8 1.488(5)
N4 C11 1.348(5)
N4 C12 1.462(5)
N5 C16 1.329(5)
N5 C15 1.475(5)
N6 C18 1.349(5)
N6 C19 1.464(5)
C1 C22 1.502(5)
C1 H1A 0.9900
C1 H1B 0.9900
C2 C3 1.382(6)
C2 C6 1.514(5)
C3 C4 1.411(5)
C3 H3A 0.9500
C4 C7 1.500(6)
C5 C34 1.508(5)
C5 H5A 0.9900
C5 H5B 0.9900
C6 H6A 0.9800
C6 H6B 0.9800
C6 H6C 0.9800
C7 H7A 0.9800
C7 H7B 0.9800
C7 H7C 0.9800
C8 C24 1.527(5)
C8 H8A 0.9900
C8 H8B 0.9900
C9 C10 1.387(6)
C9 C13 1.516(6)
C10 C11 1.386(6)
C10 H10A 0.9500
C11 C14 1.509(5)
C12 C36 1.516(6)
C12 H12A 0.9900
C12 H12B 0.9900
C13 H13A 0.9800
C13 H13B 0.9800
C13 H13C 0.9800
C14 H14A 0.9800
C14 H14B 0.9800
C14 H14C 0.9800
C15 C26 1.519(5)
C15 H15A 0.9900
C15 H15B 0.9900
C16 C17 1.394(6)
C16 C20 1.508(6)
C17 C18 1.388(6)
C17 H17A 0.9500
C18 C21 1.518(5)
C19 C38 1.516(5)
C19 H19A 0.9900
C19 H19B 0.9900
C20 H20A 0.9800
C20 H20B 0.9800
C20 H20C 0.9800
C21 H21A 0.9800
C21 H21B 0.9800
C21 H21C 0.9800
C22 C23 1.396(5)
C22 C27 1.408(5)
C23 C24 1.395(5)
C23 C28 1.523(5)
C24 C25 1.404(5)
C25 C26 1.392(5)
C25 C30 1.520(5)
C26 C27 1.395(5)
C27 C32 1.525(5)
C28 C29 1.531(5)
C28 H28A 0.9900
C28 H28B 0.9900
C29 H29A 0.9800
C29 H29B 0.9800
C29 H29C 0.9800
C30 C31 1.504(7)
C30 H30A 0.9900
C30 H30B 0.9900
C31 H31A 0.9800
C31 H31B 0.9800
C31 H31C 0.9800
C32 C33 1.504(6)
C32 H32A 0.9900
C32 H32B 0.9900
C33 H33A 0.9800
C33 H33B 0.9800
C33 H33C 0.9800
C34 C39 1.401(5)
C34 C35 1.404(5)
C35 C36 1.399(5)
C35 C40 1.521(5)
C36 C37 1.402(5)
C37 C38 1.408(5)
C37 C42 1.522(6)
C38 C39 1.395(5)
C39 C44 1.531(5)
C40 C41 1.519(6)
C40 H40A 0.9900
C40 H40B 0.9900
C41 H41A 0.9800
C41 H41B 0.9800
C41 H41C 0.9800
C42 C43 1.534(6)
C42 H42A 0.9900
C42 H42B 0.9900
C43 H43A 0.9800
C43 H43B 0.9800
C43 H43C 0.9800
C44 C45 1.520(6)
C44 H44A 0.9900
C44 H44B 0.9900
C45 H45A 0.9800
C45 H45B 0.9800
C45 H45C 0.9800
C46 C47 1.3900
C46 C51 1.3900
C46 H46A 0.9500
C47 C48 1.3900
C47 H47A 0.9500
C48 C49 1.3900
C48 H48A 0.9500
C49 C50 1.3900
C49 H49A 0.9500
C50 C51 1.3900
C50 H50A 0.9500
C51 H51A 0.9500
O5 C52 1.55(2)
O5 C55 1.68(2)
C52 C53 1.56(3)
C52 H52A 0.9900
C52 H52B 0.9900
C53 C54 1.30(3)
C53 H53A 0.9900
C53 H53B 0.9900
C54 C55 1.41(3)
C54 H54A 0.9900
C54 H54B 0.9900
C55 H55A 0.9900
C55 H55B 0.9900
